data_2021739
loop_
_publ_author_name
'Breton, Gary W.'
'Hahn, Lauren A.'
'Martin, Kenneth L.'

_publ_section_title
;
 Structural verification of a tetrahydrotetrazole compound
;
_journal_coeditor_code UK3181
_journal_issue 9
_journal_name_full 'Acta Crystallographica Section C'
_journal_page_first
;
;
_journal_paper_doi 10.1107/S2053229619010210
_journal_volume 75
_journal_year 2019
_chemical_formula_iupac 'C25 H30 N4 O4'
_chemical_formula_moiety 'C25 H30 N4 O4'
_chemical_formula_sum 'C25 H30 N4 O4'
_chemical_formula_weight 450.53
_chemical_melting_point 369
_chemical_name_common 'Tetrahydrotetrazole 5'
_chemical_name_systematic
;1,2-Di-<i>tert</i>-butyl
3-phenyl-1<i>H</i>,2<i>H</i>,3<i>H</i>,10b<i>H</i>-[1,2,3,4]tetrazolo[5,1-<i>a</i>]isoquinoline-1,2-dicarboxylate
;
_space_group_crystal_system monoclinic
_space_group_IT_number 14
_space_group_name_Hall '-P 2ybc'
_space_group_name_H-M_alt 'P 1 21/c 1'
_symmetry_space_group_name_Hall '-P 2ybc'
_symmetry_space_group_name_H-M 'P 1 21/c 1'
_atom_sites_solution_hydrogens difmap
_atom_sites_solution_primary dual
_audit_creation_method
;
Olex2 1.2-beta
(compiled 2018.05.29 svn.r3508 for OlexSys, GUI svn.r5506)
;
_cell_angle_alpha 90
_cell_angle_beta 95.54(3)
_cell_angle_gamma 90
_cell_formula_units_Z 4
_cell_length_a 9.2613(19)
_cell_length_b 10.882(2)
_cell_length_c 23.583(5)
_cell_measurement_reflns_used 79687
_cell_measurement_temperature 90.0(3)
_cell_measurement_theta_max 49.2360
_cell_measurement_theta_min 1.7310
_cell_volume 2365.6(8)
_computing_cell_refinement
;
CrysAlis PRO (Rigaku OD, 2018)
;
_computing_data_collection
;
CrysAlis PRO (Rigaku OD, 2018)
;
_computing_data_reduction
;
CrysAlis PRO (Rigaku OD, 2018)
;
_computing_molecular_graphics
;
OLEX2 (Dolomanov <i>et al.</i>,  2009)
;
_computing_publication_material
;
OLEX2 (Dolomanov <i>et al.</i>,  2009)
;
_computing_structure_refinement
;
SHELXL2017 (Sheldrick, 2015b)
;
_computing_structure_solution
;
SHELXT (Sheldrick, 2015a)
;
_diffrn_ambient_temperature 90.0(3)
_diffrn_detector 'CCD plate'
_diffrn_measured_fraction_theta_full 1.000
_diffrn_measured_fraction_theta_max 0.988
_diffrn_measurement_device 'four-circle diffractometer'
_diffrn_measurement_device_type 'XtaLAB Synergy Dualflex HyPix'
_diffrn_measurement_method '\w scans'
_diffrn_radiation_monochromator mirror
_diffrn_radiation_probe x-ray
_diffrn_radiation_type MoK\a
_diffrn_radiation_wavelength 0.71073
_diffrn_reflns_av_R_equivalents 0.0355
_diffrn_reflns_av_unetI/netI 0.0227
_diffrn_reflns_limit_h_max 19
_diffrn_reflns_limit_h_min -19
_diffrn_reflns_limit_k_max 23
_diffrn_reflns_limit_k_min -21
_diffrn_reflns_limit_l_max 50
_diffrn_reflns_limit_l_min -45
_diffrn_reflns_number 183544
_diffrn_reflns_theta_full 25.242
_diffrn_reflns_theta_max 49.836
_diffrn_reflns_theta_min 1.735
_diffrn_source 'micro-focus sealed X-ray tube'
_exptl_absorpt_coefficient_mu 0.087
_exptl_absorpt_correction_T_max 1.000
_exptl_absorpt_correction_T_min 0.372
_exptl_absorpt_correction_type gaussian
_exptl_absorpt_process_details
;
(CrysAlis PRO; Rigaku OD, 2018)
;
_exptl_crystal_colour colourless
_exptl_crystal_density_diffrn 1.265
_exptl_crystal_density_method 'not measured'
_exptl_crystal_description block
_exptl_crystal_F_000 960
_exptl_crystal_size_max 0.544
_exptl_crystal_size_mid 0.329
_exptl_crystal_size_min 0.277
_refine_diff_density_max 0.705
_refine_diff_density_min -0.254
_refine_ls_extinction_method none
_refine_ls_goodness_of_fit_ref 1.035
_refine_ls_hydrogen_treatment refall
_refine_ls_matrix_type full
_refine_ls_number_parameters 418
_refine_ls_number_reflns 24326
_refine_ls_number_restraints 0
_refine_ls_restrained_S_all 1.035
_refine_ls_R_factor_all 0.0570
_refine_ls_R_factor_gt 0.0419
_refine_ls_shift/su_max 0.003
_refine_ls_shift/su_mean 0.000
_refine_ls_structure_factor_coef Fsqd
_refine_ls_weighting_details 'w=1/[\s^2^(Fo^2^)+(0.0602P)^2^+0.2083P] where P=(Fo^2^+2Fc^2^)/3'
_refine_ls_weighting_scheme calc
_refine_ls_wR_factor_gt 0.1098
_refine_ls_wR_factor_ref 0.1159
_reflns_number_gt 19422
_reflns_number_total 24326
_reflns_threshold_expression 'I > 2\s(I)'
_cod_data_source_file uk3181sup1.cif
_cod_data_source_block I
_cod_original_cell_volume 2365.7(8)
_cod_database_code 2021739
_shelx_space_group_comment
;
The symmetry employed for this shelxl refinement is uniquely defined
by the following loop, which should always be used as a source of
symmetry information in preference to the above space-group names.
They are only intended as comments.
;

loop_
_space_group_symop_operation_xyz
'x, y, z'
'-x, y+1/2, -z+1/2'
'-x, -y, -z'
'x, -y-1/2, z-1/2'

loop_
_atom_site_type_symbol
_atom_site_label
_atom_site_fract_x
_atom_site_fract_y
_atom_site_fract_z
_atom_site_U_iso_or_equiv
_atom_site_adp_type
_atom_site_calc_flag
_atom_site_occupancy
O O1 0.27581(3) 0.73921(3) 0.78541(2) 0.01366(4) Uani d 1
O O2 0.42718(3) 0.60049(3) 0.83311(2) 0.01571(5) Uani d 1
O O3 0.31619(3) 0.67435(3) 0.96733(2) 0.01277(4) Uani d 1
O O4 0.20284(4) 0.49959(3) 0.99317(2) 0.01693(5) Uani d 1
N N1 0.02413(3) 0.52644(3) 0.82967(2) 0.01196(4) Uani d 1
N N2 0.05946(3) 0.65338(3) 0.83777(2) 0.01109(4) Uani d 1
N N3 0.20532(3) 0.65133(3) 0.86364(2) 0.01050(4) Uani d 1
N N4 0.21584(3) 0.54738(3) 0.89982(2) 0.01086(4) Uani d 1
C C1 0.06390(4) 0.48733(4) 0.77611(2) 0.01436(5) Uani d 1
H H1 0.0390(9) 0.5467(8) 0.7462(4) 0.0192(18) Uiso d 1
C C2 0.12033(4) 0.37654(4) 0.76764(2) 0.01607(6) Uani d 1
H H2 0.1349(10) 0.3516(8) 0.7285(4) 0.024(2) Uiso d 1
C C3 0.15273(4) 0.29276(3) 0.81520(2) 0.01501(5) Uani d 1
C C4 0.20068(5) 0.17264(4) 0.80703(2) 0.01941(7) Uani d 1
H H4 0.2127(11) 0.1439(9) 0.7668(4) 0.030(2) Uiso d 1
C C5 0.22737(5) 0.09330(4) 0.85290(2) 0.02194(7) Uani d 1
H H5 0.2610(11) 0.0096(9) 0.8470(4) 0.032(2) Uiso d 1
C C6 0.20595(5) 0.13303(4) 0.90772(2) 0.02048(7) Uani d 1
H H6 0.2238(11) 0.0772(10) 0.9406(4) 0.033(2) Uiso d 1
C C7 0.15994(4) 0.25292(3) 0.91666(2) 0.01655(6) Uani d 1
H H7 0.1493(10) 0.2814(8) 0.9553(4) 0.0203(18) Uiso d 1
C C8 0.13412(4) 0.33298(3) 0.87069(2) 0.01338(5) Uani d 1
C C9 0.09017(4) 0.46394(3) 0.88103(2) 0.01160(4) Uani d 1
H H9 0.0233(8) 0.4678(7) 0.9109(3) 0.0129(15) Uiso d 1
C C10 -0.03570(4) 0.71725(3) 0.87237(2) 0.01151(4) Uani d 1
C C11 -0.17551(4) 0.67480(4) 0.87762(2) 0.01539(5) Uani d 1
H H11 -0.2052(10) 0.5941(9) 0.8611(4) 0.025(2) Uiso d 1
C C12 -0.27025(5) 0.74630(4) 0.90630(2) 0.01872(6) Uani d 1
H H12 -0.3665(11) 0.7162(9) 0.9081(4) 0.029(2) Uiso d 1
C C13 -0.22630(5) 0.85958(4) 0.92885(2) 0.02054(7) Uani d 1
H H13 -0.2939(11) 0.9094(9) 0.9488(4) 0.030(2) Uiso d 1
C C14 -0.08583(5) 0.90087(4) 0.92372(2) 0.02242(8) Uani d 1
H H14 -0.0504(12) 0.9823(10) 0.9386(5) 0.042(3) Uiso d 1
C C15 0.00991(5) 0.82997(4) 0.89583(2) 0.01805(6) Uani d 1
H H15 0.1076(11) 0.8593(9) 0.8916(4) 0.028(2) Uiso d 1
C C16 0.31477(4) 0.65636(3) 0.82525(2) 0.01128(4) Uani d 1
C C17 0.37557(4) 0.77151(3) 0.74242(2) 0.01410(5) Uani d 1
C C18 0.29049(5) 0.86999(4) 0.70787(2) 0.02097(7) Uani d 1
H H18A 0.2746(11) 0.9417(10) 0.7332(4) 0.034(2) Uiso d 1
H H18B 0.3474(11) 0.9002(10) 0.6766(4) 0.035(2) Uiso d 1
H H18C 0.2004(10) 0.8343(9) 0.6905(4) 0.027(2) Uiso d 1
C C19 0.51594(5) 0.82367(5) 0.77147(2) 0.02137(7) Uani d 1
H H19A 0.5774(10) 0.7599(9) 0.7902(4) 0.028(2) Uiso d 1
H H19B 0.4928(11) 0.8866(9) 0.8007(4) 0.033(2) Uiso d 1
H H19C 0.5667(12) 0.8615(9) 0.7433(4) 0.034(2) Uiso d 1
C C20 0.40079(6) 0.65914(4) 0.70642(2) 0.02022(7) Uani d 1
H H20A 0.4617(11) 0.6004(9) 0.7289(4) 0.032(2) Uiso d 1
H H20B 0.4554(10) 0.6840(9) 0.6749(4) 0.026(2) Uiso d 1
H H20C 0.3125(10) 0.6246(9) 0.6886(4) 0.026(2) Uiso d 1
C C21 0.24080(4) 0.57102(3) 0.95807(2) 0.01159(4) Uani d 1
C C22 0.35314(4) 0.71857(3) 1.02605(2) 0.01257(5) Uani d 1
C C23 0.21485(5) 0.73970(5) 1.05462(2) 0.02044(7) Uani d 1
H H23A 0.2402(11) 0.7858(9) 1.0910(4) 0.031(2) Uiso d 1
H H23B 0.1726(12) 0.6633(10) 1.0646(5) 0.037(3) Uiso d 1
H H23C 0.1452(10) 0.7857(9) 1.0287(4) 0.028(2) Uiso d 1
C C24 0.42713(5) 0.84033(4) 1.01594(2) 0.01948(6) Uani d 1
H H24A 0.4558(11) 0.8803(9) 1.0528(4) 0.030(2) Uiso d 1
H H24B 0.5160(12) 0.8251(10) 0.9961(4) 0.035(2) Uiso d 1
H H24C 0.3600(12) 0.8944(10) 0.9927(5) 0.036(2) Uiso d 1
C C25 0.45844(5) 0.62985(4) 1.05809(2) 0.01855(6) Uani d 1
H H25A 0.4965(10) 0.6665(9) 1.0944(4) 0.028(2) Uiso d 1
H H25B 0.4113(11) 0.5510(9) 1.0645(4) 0.028(2) Uiso d 1
H H25C 0.5397(11) 0.6167(9) 1.0358(4) 0.031(2) Uiso d 1

loop_
_atom_site_aniso_label
_atom_site_aniso_U_11
_atom_site_aniso_U_22
_atom_site_aniso_U_33
_atom_site_aniso_U_12
_atom_site_aniso_U_13
_atom_site_aniso_U_23
O1 0.01323(9) 0.01518(10) 0.01316(9) 0.00325(7) 0.00428(7) 0.00513(7)
O2 0.01207(9) 0.01753(11) 0.01774(10) 0.00354(8) 0.00256(8) 0.00487(8)
O3 0.01592(10) 0.01261(9) 0.00963(8) -0.00433(7) 0.00040(7) -0.00066(7)
O4 0.02262(12) 0.01558(11) 0.01255(9) -0.00587(9) 0.00139(8) 0.00363(8)
N1 0.01166(9) 0.01191(10) 0.01202(9) 0.00010(7) -0.00027(7) -0.00217(7)
N2 0.01000(9) 0.01155(9) 0.01165(9) 0.00056(7) 0.00063(7) -0.00086(7)
N3 0.01013(9) 0.01134(9) 0.00999(8) -0.00032(7) 0.00076(7) 0.00175(7)
N4 0.01248(9) 0.01003(9) 0.00980(8) -0.00225(7) -0.00029(7) 0.00090(7)
C1 0.01354(12) 0.01697(13) 0.01221(11) 0.00117(10) -0.00055(9) -0.00345(9)
C2 0.01536(13) 0.01701(13) 0.01575(12) 0.00058(10) 0.00109(10) -0.00531(10)
C3 0.01249(11) 0.01263(12) 0.01995(13) -0.00107(9) 0.00180(10) -0.00415(10)
C4 0.01706(14) 0.01319(13) 0.02859(18) -0.00098(10) 0.00533(13) -0.00574(12)
C5 0.01895(15) 0.01170(13) 0.0358(2) -0.00012(11) 0.00599(15) -0.00189(13)
C6 0.01834(15) 0.01174(13) 0.0312(2) -0.00076(11) 0.00164(13) 0.00242(12)
C7 0.01558(13) 0.01189(12) 0.02187(15) -0.00184(10) 0.00032(11) 0.00124(10)
C8 0.01170(11) 0.01050(11) 0.01775(12) -0.00152(8) 0.00054(9) -0.00148(9)
C9 0.01114(10) 0.01069(10) 0.01283(10) -0.00145(8) 0.00041(8) -0.00070(8)
C10 0.01197(10) 0.01124(10) 0.01148(10) 0.00070(8) 0.00191(8) 0.00019(8)
C11 0.01255(11) 0.01596(13) 0.01807(13) -0.00103(9) 0.00365(9) -0.00334(10)
C12 0.01477(13) 0.02046(16) 0.02190(15) -0.00054(11) 0.00680(11) -0.00420(12)
C13 0.01936(15) 0.01922(16) 0.02430(17) 0.00141(12) 0.00862(13) -0.00541(13)
C14 0.02111(17) 0.01592(15) 0.0315(2) -0.00126(12) 0.00915(15) -0.00849(14)
C15 0.01639(13) 0.01323(13) 0.02544(16) -0.00203(10) 0.00671(12) -0.00486(11)
C16 0.01117(10) 0.01158(10) 0.01117(10) 0.00015(8) 0.00149(8) 0.00151(8)
C17 0.01572(12) 0.01339(12) 0.01403(11) 0.00324(9) 0.00582(9) 0.00371(9)
C18 0.02573(18) 0.02020(16) 0.01822(14) 0.01002(14) 0.00849(13) 0.00857(12)
C19 0.01873(15) 0.02050(16) 0.02546(18) -0.00404(12) 0.00518(13) 0.00382(13)
C20 0.02767(19) 0.01729(15) 0.01667(14) 0.00551(13) 0.00709(13) 0.00060(11)
C21 0.01299(11) 0.01130(10) 0.01033(9) -0.00198(8) 0.00034(8) 0.00086(8)
C22 0.01253(11) 0.01427(12) 0.01080(10) -0.00043(9) 0.00060(8) -0.00206(8)
C23 0.01573(14) 0.02806(19) 0.01812(14) 0.00095(13) 0.00463(11) -0.00534(13)
C24 0.02259(16) 0.01579(14) 0.01981(15) -0.00553(12) 0.00075(12) -0.00359(11)
C25 0.01928(15) 0.02031(16) 0.01514(13) 0.00355(12) -0.00306(11) -0.00109(11)

loop_
_atom_type_symbol
_atom_type_description
_atom_type_scat_dispersion_real
_atom_type_scat_dispersion_imag
_atom_type_scat_source
C C 0.0033 0.0016 'International Tables Vol C Tables 4.2.6.8 and 6.1.1.4'
H H 0.0000 0.0000 'International Tables Vol C Tables 4.2.6.8 and 6.1.1.4'
N N 0.0061 0.0033 'International Tables Vol C Tables 4.2.6.8 and 6.1.1.4'
O O 0.0106 0.0060 'International Tables Vol C Tables 4.2.6.8 and 6.1.1.4'

loop_
_exptl_crystal_face_index_h
_exptl_crystal_face_index_k
_exptl_crystal_face_index_l
_exptl_crystal_face_perp_dist
-10 5 -15 0.2956
12 0 10 0.2005
12 5 4 0.1828
-12 -5 1 0.2230
-10 -8 17 0.1455
-8 -12 10 0.1338
3 14 11 0.1496
-1 14 15 0.1698
-8 2 27 0.1450
-13 0 1 0.2426
3 14 9 0.1487
-5 14 10 0.2263
0 -1 0 0.1258
3 -1 -33 0.1697
10 10 -5 0.1308
1 2 33 0.2066
-11 -1 22 0.1320
9 -9 9 0.1894
4 2 -32 0.1651
-8 7 24 0.1589
5 -4 28 0.2190
9 -7 -21 0.2144
13 0 -12 0.1951
-11 1 -16 0.2581
8 -1 25 0.2119
9 11 -6 0.1319
-4 -15 -2 0.0990
-3 -4 -30 0.1875
-3 -1 33 0.1942
7 3 -29 0.1598
1 -15 7 0.1266
-2 -5 -30 0.1643
11 6 11 0.1838

loop_
_geom_angle_atom_site_label_1
_geom_angle_atom_site_label_2
_geom_angle_atom_site_label_3
_geom_angle
C16 O1 C17 120.13(3)
C21 O3 C22 120.02(3)
N2 N1 C9 105.40(3)
C1 N1 N2 109.53(3)
C1 N1 C9 118.23(3)
N1 N2 C10 113.49(3)
N3 N2 N1 103.72(3)
N3 N2 C10 111.82(3)
N4 N3 N2 106.11(3)
N4 N3 C16 113.73(3)
C16 N3 N2 115.47(3)
N3 N4 C9 107.33(3)
C21 N4 N3 116.22(3)
C21 N4 C9 116.75(3)
C2 C1 N1 122.96(4)
C1 C2 C3 120.32(4)
C4 C3 C2 121.60(4)
C4 C3 C8 119.19(4)
C8 C3 C2 119.21(4)
C5 C4 C3 120.59(4)
C4 C5 C6 119.92(4)
C7 C6 C5 120.18(4)
C8 C7 C6 119.95(4)
C3 C8 C9 120.25(3)
C7 C8 C3 120.14(4)
C7 C8 C9 119.59(4)
N1 C9 N4 102.20(3)
N1 C9 C8 113.65(3)
C8 C9 N4 113.80(3)
C11 C10 N2 121.12(4)
C11 C10 C15 120.38(3)
C15 C10 N2 118.16(3)
C10 C11 C12 119.47(4)
C13 C12 C11 120.41(4)
C12 C13 C14 119.68(4)
C15 C14 C13 120.44(4)
C14 C15 C10 119.61(4)
O1 C16 N3 108.34(3)
O2 C16 O1 128.61(4)
O2 C16 N3 122.73(3)
O1 C17 C18 102.08(3)
O1 C17 C19 110.10(4)
O1 C17 C20 109.37(4)
C18 C17 C19 110.80(4)
C20 C17 C18 111.58(4)
C20 C17 C19 112.42(4)
O3 C21 N4 110.60(3)
O4 C21 O3 127.75(3)
O4 C21 N4 121.53(3)
O3 C22 C23 109.65(4)
O3 C22 C24 101.79(3)
O3 C22 C25 109.81(4)
C24 C22 C23 110.43(4)
C25 C22 C23 113.77(4)
C25 C22 C24 110.73(4)

loop_
_geom_bond_atom_site_label_1
_geom_bond_atom_site_label_2
_geom_bond_distance
O1 C16 1.3268(5)
O1 C17 1.4784(6)
O2 C16 1.2044(5)
O3 C21 1.3305(5)
O3 C22 1.4748(5)
O4 C21 1.2120(5)
N1 N2 1.4282(5)
N1 C1 1.4148(6)
N1 C9 1.4700(6)
N2 N3 1.4277(6)
N2 C10 1.4369(5)
N3 N4 1.4146(4)
N3 C16 1.4237(6)
N4 C9 1.5086(5)
N4 C21 1.3949(5)
C1 C2 1.3367(6)
C2 C3 1.4541(6)
C3 C4 1.3998(6)
C3 C8 1.4062(6)
C4 C5 1.3875(8)
C5 C6 1.3953(8)
C6 C7 1.3948(6)
C7 C8 1.3933(6)
C8 C9 1.5085(6)
C10 C11 1.3915(6)
C10 C15 1.3943(6)
C11 C12 1.3955(6)
C12 C13 1.3879(7)
C13 C14 1.3926(7)
C14 C15 1.3880(6)
C17 C18 1.5196(6)
C17 C19 1.5197(7)
C17 C20 1.5195(6)
C22 C23 1.5211(7)
C22 C24 1.5210(6)
C22 C25 1.5204(6)

loop_
_geom_torsion_atom_site_label_1
_geom_torsion_atom_site_label_2
_geom_torsion_atom_site_label_3
_geom_torsion_atom_site_label_4
_geom_torsion
N1 N2 N3 N4 -35.80(3)
N1 N2 N3 C16 91.19(3)
N1 N2 C10 C11 -23.78(5)
N1 N2 C10 C15 162.85(3)
N1 C1 C2 C3 -4.16(6)
N2 N1 C1 C2 141.94(4)
N2 N1 C9 N4 -27.23(3)
N2 N1 C9 C8 -150.29(3)
N2 N3 N4 C9 18.43(3)
N2 N3 N4 C21 -114.35(4)
N2 N3 C16 O1 42.68(4)
N2 N3 C16 O2 -143.34(4)
N2 C10 C11 C12 -172.86(4)
N2 C10 C15 C14 172.36(4)
N3 N2 C10 C11 -140.69(3)
N3 N2 C10 C15 45.94(4)
N3 N4 C9 N1 5.38(3)
N3 N4 C9 C8 128.33(3)
N3 N4 C21 O3 -29.91(4)
N3 N4 C21 O4 153.80(4)
N4 N3 C16 O1 165.71(3)
N4 N3 C16 O2 -20.31(5)
C1 N1 N2 N3 -88.77(4)
C1 N1 N2 C10 149.67(3)
C1 N1 C9 N4 95.55(4)
C1 N1 C9 C8 -27.50(4)
C1 C2 C3 C4 174.71(4)
C1 C2 C3 C8 -4.67(6)
C2 C3 C4 C5 -178.34(4)
C2 C3 C8 C7 177.88(3)
C2 C3 C8 C9 -3.83(5)
C3 C4 C5 C6 0.21(7)
C3 C8 C9 N1 19.40(5)
C3 C8 C9 N4 -97.05(5)
C4 C3 C8 C7 -1.51(5)
C4 C3 C8 C9 176.78(3)
C4 C5 C6 C7 -1.01(7)
C5 C6 C7 C8 0.53(6)
C6 C7 C8 C3 0.73(6)
C6 C7 C8 C9 -177.57(3)
C7 C8 C9 N1 -162.30(3)
C7 C8 C9 N4 81.25(5)
C8 C3 C4 C5 1.04(6)
C9 N1 N2 N3 39.42(4)
C9 N1 N2 C10 -82.14(4)
C9 N1 C1 C2 21.26(5)
C9 N4 C21 O3 -158.24(3)
C9 N4 C21 O4 25.47(5)
C10 N2 N3 N4 86.87(4)
C10 N2 N3 C16 -146.14(3)
C10 C11 C12 C13 0.80(7)
C11 C10 C15 C14 -1.06(7)
C11 C12 C13 C14 -1.24(8)
C12 C13 C14 C15 0.53(8)
C13 C14 C15 C10 0.62(8)
C15 C10 C11 C12 0.36(6)
C16 O1 C17 C18 -178.18(4)
C16 O1 C17 C19 -60.47(5)
C16 O1 C17 C20 63.53(5)
C16 N3 N4 C9 -109.59(3)
C16 N3 N4 C21 117.63(4)
C17 O1 C16 O2 1.27(6)
C17 O1 C16 N3 174.78(3)
C21 O3 C22 C23 -59.09(5)
C21 O3 C22 C24 -176.04(3)
C21 O3 C22 C25 66.61(4)
C21 N4 C9 N1 137.87(3)
C21 N4 C9 C8 -99.17(4)
C22 O3 C21 O4 -5.01(6)
C22 O3 C21 N4 178.99(3)

_cod_database_fobs_code 2021739
